data_7205169
loop_
_publ_author_name
'Liu, Qing-Xiang'
'Chen, Ai-Hui'
'Zhao, Xiao-Jun'
'Zang, Yan'
'Wu, Xiu-Mei'
'Wang, Xiu-Guang'
'Guo, Jian-Hua'

_publ_section_title
;
 N-Heterocyclic carbene copper(i), mercury(ii) and silver(i) complexes
 containing durene linker: synthesis and structural studies
;
_journal_issue 1
_journal_name_full CrystEngComm
_journal_page_first 293
_journal_paper_doi 10.1039/c0ce00142b
_journal_volume 13
_journal_year 2011
_chemical_formula_sum 'C36 H52 Cl6 N4 O2 Pd2 S2'
_chemical_formula_weight 1062.46
_chemical_name_systematic
;
?
;
_space_group_IT_number 2
_symmetry_cell_setting triclinic
_symmetry_space_group_name_Hall '-P 1'
_symmetry_space_group_name_H-M 'P -1'
_atom_sites_solution_hydrogens geom
_atom_sites_solution_primary direct
_atom_sites_solution_secondary difmap
_audit_creation_method SHELXL-97
_cell_angle_alpha 78.793(2)
_cell_angle_beta 80.799(2)
_cell_angle_gamma 66.276(2)
_cell_formula_units_Z 1
_cell_length_a 8.8850(11)
_cell_length_b 10.6269(13)
_cell_length_c 13.0417(16)
_cell_measurement_reflns_used 3004
_cell_measurement_temperature 296(2)
_cell_measurement_theta_max 29.11
_cell_measurement_theta_min 2.51
_cell_volume 1101.3(2)
_computing_cell_refinement 'Bruker SMART'
_computing_data_collection 'Bruker SMART'
_computing_data_reduction 'Bruker SAINT'
_computing_molecular_graphics 'Bruker SHELXTL'
_computing_publication_material 'Bruker SHELXTL'
_computing_structure_refinement 'SHELXL-97 (Sheldrick, 1997)'
_computing_structure_solution 'SHELXS-97 (Sheldrick, 1990)'
_diffrn_ambient_temperature 296(2)
_diffrn_measured_fraction_theta_full 0.993
_diffrn_measured_fraction_theta_max 0.993
_diffrn_measurement_device_type 'CCD area detector'
_diffrn_measurement_method 'phi and omega scans'
_diffrn_radiation_monochromator graphite
_diffrn_radiation_source 'fine-focus sealed tube'
_diffrn_radiation_type MoK\a
_diffrn_radiation_wavelength 0.71073
_diffrn_reflns_av_R_equivalents 0.0139
_diffrn_reflns_av_sigmaI/netI 0.0272
_diffrn_reflns_limit_h_max 10
_diffrn_reflns_limit_h_min -10
_diffrn_reflns_limit_k_max 12
_diffrn_reflns_limit_k_min -11
_diffrn_reflns_limit_l_max 15
_diffrn_reflns_limit_l_min -7
_diffrn_reflns_number 5682
_diffrn_reflns_theta_full 25.02
_diffrn_reflns_theta_max 25.02
_diffrn_reflns_theta_min 2.12
_exptl_absorpt_coefficient_mu 1.311
_exptl_absorpt_correction_T_max 0.769
_exptl_absorpt_correction_T_min 0.715
_exptl_absorpt_correction_type multi-scan
_exptl_absorpt_process_details SADABS
_exptl_crystal_colour COLORLESS
_exptl_crystal_density_diffrn 1.602
_exptl_crystal_density_meas ?
_exptl_crystal_density_method 'not measured'
_exptl_crystal_description BLOCK
_exptl_crystal_F_000 538
_exptl_crystal_size_max 0.28
_exptl_crystal_size_mid 0.22
_exptl_crystal_size_min 0.20
_refine_diff_density_max 2.646
_refine_diff_density_min -0.548
_refine_diff_density_rms 0.156
_refine_ls_extinction_method none
_refine_ls_goodness_of_fit_ref 1.061
_refine_ls_hydrogen_treatment constr
_refine_ls_matrix_type full
_refine_ls_number_parameters 240
_refine_ls_number_reflns 3868
_refine_ls_number_restraints 0
_refine_ls_restrained_S_all 1.061
_refine_ls_R_factor_all 0.0637
_refine_ls_R_factor_gt 0.0559
_refine_ls_shift/su_max 0.084
_refine_ls_shift/su_mean 0.003
_refine_ls_structure_factor_coef Fsqd
_refine_ls_weighting_details 'calc w=1/[\s^2^(Fo^2^)+(0.1110P)^2^+4.4272P] where P=(Fo^2^+2Fc^2^)/3'
_refine_ls_weighting_scheme calc
_refine_ls_wR_factor_gt 0.1756
_refine_ls_wR_factor_ref 0.1845
_reflns_number_gt 3280
_reflns_number_total 3893
_reflns_threshold_expression >2sigma(I)
_cod_data_source_file C0CE00142B.TXT
_cod_data_source_block 2a
_cod_depositor_comments
;
The following automatic conversions were performed:
'_symmetry_cell_setting' value 'Triclinic' changed to 'triclinic'
according to '/home/saulius/struct/CIF-dictionaries/cif_core.dic'
dictionary named 'cif_core.dic' version 2.4.1 from
2010-06-29.

'_exptl_absorpt_correction_type' value 'MULTI-SCAN' changed
to 'multi-scan' according to
'/home/saulius/struct/CIF-dictionaries/cif_core.dic' dictionary named
'cif_core.dic' version 2.4.1 from 2010-06-29.

Automatic conversion script
Id: cif_fix_enum 1555 2011-01-17 13:19:09Z saulius 

The following automatic conversions were performed:

'_exptl_crystal_density_meas' value 'NONE' was changed to '?' - the
value is perceived as not measured.

Automatic conversion script
Id: cif_fix_values 3008 2015-01-20 13:52:24Z robertas 

The following automatic conversions were performed:

'_refine_ls_hydrogen_treatment' value 'contr' was replaced with the
value 'constr' as specified in the replacement file
'src/cod-tools/trunk/data/replacement-values/replacement_values.lst'.

Automatic conversion script
Id: cif_fix_values 5376 2017-05-30 11:51:03Z andrius 
;
_cod_original_sg_symbol_H-M P-1
_cod_database_code 7205169

loop_
_symmetry_equiv_pos_as_xyz
'x, y, z'
'-x, -y, -z'

loop_
_atom_site_label
_atom_site_type_symbol
_atom_site_fract_x
_atom_site_fract_y
_atom_site_fract_z
_atom_site_U_iso_or_equiv
_atom_site_adp_type
_atom_site_occupancy
_atom_site_symmetry_multiplicity
_atom_site_calc_flag
_atom_site_refinement_flags
_atom_site_disorder_assembly
_atom_site_disorder_group
Pd1 Pd -0.01620(5) 0.48098(5) 0.32167(4) 0.0361(2) Uani 1 1 d . . .
Cl1 Cl -0.28746(18) 0.49264(18) 0.33658(14) 0.0459(4) Uani 1 1 d . . .
Cl2 Cl -0.0714(2) 0.67083(19) 0.18915(14) 0.0498(4) Uani 1 1 d . . .
Cl3 Cl 0.04815(19) 0.28195(16) 0.44866(15) 0.0470(4) Uani 1 1 d . . .
S1 S 0.24776(19) 0.45909(17) 0.30190(13) 0.0395(4) Uani 1 1 d . . .
O1 O 0.3459(7) 0.3764(8) 0.2215(6) 0.088(2) Uani 1 1 d . . .
N1 N 0.7578(7) 0.8807(5) 0.8609(4) 0.0389(12) Uani 1 1 d . . .
N2 N 0.5742(7) 1.0478(6) 0.7665(4) 0.0404(12) Uani 1 1 d . . .
C1 C 1.1842(11) 0.6120(9) 0.9217(8) 0.072(3) Uani 1 1 d . . .
H1A H 1.1697 0.6089 0.9965 0.107 Uiso 1 1 calc R . .
H1B H 1.2940 0.6060 0.8963 0.107 Uiso 1 1 calc R . .
H1C H 1.1673 0.5354 0.9039 0.107 Uiso 1 1 calc R . .
C2 C 1.0606(10) 0.7469(9) 0.8717(8) 0.066(2) Uani 1 1 d . . .
H2A H 1.0890 0.7593 0.7965 0.079 Uiso 1 1 calc R . .
H2B H 1.0633 0.8241 0.8996 0.079 Uiso 1 1 calc R . .
C3 C 0.8842(8) 0.7445(7) 0.8948(6) 0.0428(15) Uani 1 1 d . . .
H3A H 0.8780 0.6755 0.8585 0.051 Uiso 1 1 calc R . .
H3B H 0.8630 0.7180 0.9695 0.051 Uiso 1 1 calc R . .
C4 C 0.6934(8) 0.9944(7) 0.9157(5) 0.0382(14) Uani 1 1 d . . .
C5 C 0.7247(9) 1.0126(7) 1.0119(5) 0.0461(16) Uani 1 1 d . . .
H5 H 0.8037 0.9427 1.0520 0.055 Uiso 1 1 calc R . .
C6 C 0.6330(10) 1.1390(7) 1.0444(5) 0.0486(17) Uani 1 1 d . . .
H6 H 0.6498 1.1549 1.1085 0.058 Uiso 1 1 calc R . .
C7 C 0.5153(9) 1.2443(7) 0.9842(6) 0.0449(16) Uani 1 1 d . . .
H7 H 0.4564 1.3285 1.0094 0.054 Uiso 1 1 calc R . .
C8 C 0.4832(8) 1.2285(7) 0.8900(5) 0.0420(15) Uani 1 1 d . . .
H8 H 0.4042 1.2991 0.8504 0.050 Uiso 1 1 calc R . .
C9 C 0.5765(8) 1.0992(6) 0.8559(5) 0.0347(13) Uani 1 1 d . . .
C10 C 0.6833(8) 0.9180(7) 0.7727(5) 0.0414(15) Uani 1 1 d . . .
H10 H 0.7050 0.8606 0.7222 0.050 Uiso 1 1 calc R . .
C11 C 0.4643(10) 1.1300(8) 0.6828(6) 0.057(2) Uani 1 1 d . . .
H11A H 0.4834 1.2149 0.6577 0.068 Uiso 1 1 calc R . .
H11B H 0.3506 1.1559 0.7128 0.068 Uiso 1 1 calc R . .
C12 C 0.4877(8) 1.0552(6) 0.5905(5) 0.0398(15) Uani 1 1 d . . .
C13 C 0.3752(9) 0.9974(7) 0.5800(5) 0.0436(15) Uani 1 1 d . . .
C14 C 0.2395(12) 0.9944(12) 0.6661(7) 0.077(3) Uani 1 1 d . . .
H14A H 0.2755 0.9898 0.7328 0.115 Uiso 1 1 calc R . .
H14B H 0.2147 0.9143 0.6662 0.115 Uiso 1 1 calc R . .
H14C H 0.1423 1.0770 0.6537 0.115 Uiso 1 1 calc R . .
C15 C 0.6140(9) 1.0571(7) 0.5118(5) 0.0419(15) Uani 1 1 d . . .
C16 C 0.7366(12) 1.1149(10) 0.5235(7) 0.068(2) Uani 1 1 d . . .
H16A H 0.6867 1.2145 0.5121 0.102 Uiso 1 1 calc R . .
H16B H 0.8301 1.0837 0.4731 0.102 Uiso 1 1 calc R . .
H16C H 0.7721 1.0839 0.5931 0.102 Uiso 1 1 calc R . .
C17 C 0.3456(12) 0.3928(13) 0.4191(8) 0.088(3) Uani 1 1 d . . .
H17A H 0.3981 0.2935 0.4249 0.133 Uiso 1 1 calc R . .
H17B H 0.2650 0.4178 0.4779 0.133 Uiso 1 1 calc R . .
H17C H 0.4271 0.4310 0.4184 0.133 Uiso 1 1 calc R . .
C18 C 0.2679(13) 0.6213(10) 0.2763(12) 0.101(4) Uani 1 1 d . . .
H18A H 0.3372 0.6260 0.2124 0.151 Uiso 1 1 calc R . .
H18B H 0.3164 0.6316 0.3332 0.151 Uiso 1 1 calc R . .
H18C H 0.1609 0.6945 0.2694 0.151 Uiso 1 1 calc R . .

loop_
_atom_site_aniso_label
_atom_site_aniso_U_11
_atom_site_aniso_U_22
_atom_site_aniso_U_33
_atom_site_aniso_U_23
_atom_site_aniso_U_13
_atom_site_aniso_U_12
Pd1 0.0325(3) 0.0353(3) 0.0391(3) -0.0033(2) -0.0068(2) -0.0110(2)
Cl1 0.0255(7) 0.0544(10) 0.0566(10) -0.0040(8) -0.0067(7) -0.0149(7)
Cl2 0.0419(9) 0.0517(10) 0.0438(9) 0.0118(8) -0.0141(7) -0.0103(7)
Cl3 0.0346(8) 0.0316(8) 0.0639(11) 0.0269(7) -0.0127(7) -0.0136(6)
S1 0.0342(8) 0.0441(9) 0.0417(9) -0.0067(7) -0.0061(7) -0.0154(7)
O1 0.054(3) 0.135(6) 0.094(5) -0.075(5) 0.018(3) -0.038(4)
N1 0.040(3) 0.036(3) 0.039(3) -0.007(2) -0.012(2) -0.008(2)
N2 0.046(3) 0.039(3) 0.034(3) -0.007(2) -0.013(2) -0.009(2)
C1 0.057(5) 0.058(5) 0.087(7) -0.018(5) -0.028(5) 0.003(4)
C2 0.051(5) 0.057(5) 0.089(6) -0.019(5) -0.005(4) -0.016(4)
C3 0.043(4) 0.038(3) 0.046(4) 0.000(3) -0.018(3) -0.011(3)
C4 0.044(3) 0.038(3) 0.035(3) -0.004(3) -0.008(3) -0.017(3)
C5 0.058(4) 0.050(4) 0.034(3) 0.004(3) -0.020(3) -0.023(3)
C6 0.066(5) 0.052(4) 0.037(4) -0.007(3) -0.017(3) -0.027(4)
C7 0.051(4) 0.039(3) 0.047(4) -0.015(3) -0.008(3) -0.014(3)
C8 0.043(4) 0.041(3) 0.041(4) -0.005(3) -0.013(3) -0.012(3)
C9 0.038(3) 0.039(3) 0.028(3) -0.005(3) -0.010(2) -0.013(3)
C10 0.046(4) 0.044(4) 0.035(3) -0.009(3) -0.013(3) -0.011(3)
C11 0.063(5) 0.050(4) 0.045(4) -0.015(3) -0.031(4) 0.004(4)
C12 0.045(4) 0.036(3) 0.032(3) -0.003(3) -0.021(3) -0.003(3)
C13 0.045(4) 0.046(4) 0.033(3) 0.003(3) -0.010(3) -0.013(3)
C14 0.073(6) 0.108(8) 0.049(5) 0.003(5) 0.002(4) -0.045(6)
C15 0.048(4) 0.037(3) 0.042(4) 0.005(3) -0.024(3) -0.015(3)
C16 0.077(6) 0.070(5) 0.074(6) 0.006(4) -0.030(5) -0.044(5)
C17 0.063(6) 0.134(9) 0.067(6) 0.027(6) -0.035(5) -0.045(6)
C18 0.075(6) 0.066(6) 0.181(13) 0.020(7) -0.049(7) -0.051(5)

loop_
_atom_type_symbol
_atom_type_description
_atom_type_scat_dispersion_real
_atom_type_scat_dispersion_imag
_atom_type_scat_source
C C 0.0033 0.0016 'International Tables Vol C Tables 4.2.6.8 and 6.1.1.4'
H H 0.0000 0.0000 'International Tables Vol C Tables 4.2.6.8 and 6.1.1.4'
N N 0.0061 0.0033 'International Tables Vol C Tables 4.2.6.8 and 6.1.1.4'
O O 0.0106 0.0060 'International Tables Vol C Tables 4.2.6.8 and 6.1.1.4'
Cl Cl 0.1484 0.1585 'International Tables Vol C Tables 4.2.6.8 and 6.1.1.4'
S S 0.1246 0.1234 'International Tables Vol C Tables 4.2.6.8 and 6.1.1.4'
Pd Pd -0.9988 1.0072 'International Tables Vol C Tables 4.2.6.8 and 6.1.1.4'

loop_
_geom_angle_atom_site_label_1
_geom_angle_atom_site_label_2
_geom_angle_atom_site_label_3
_geom_angle
_geom_angle_site_symmetry_1
_geom_angle_site_symmetry_3
_geom_angle_publ_flag
S1 Pd1 Cl2 88.62(6) . . ?
S1 Pd1 Cl1 176.53(6) . . ?
Cl2 Pd1 Cl1 92.11(6) . . ?
S1 Pd1 Cl3 90.16(6) . . ?
Cl2 Pd1 Cl3 176.95(7) . . ?
Cl1 Pd1 Cl3 88.95(6) . . ?
O1 S1 C17 109.1(5) . . ?
O1 S1 C18 109.2(6) . . ?
C17 S1 C18 98.5(6) . . ?
O1 S1 Pd1 113.2(3) . . ?
C17 S1 Pd1 113.4(3) . . ?
C18 S1 Pd1 112.4(4) . . ?
C10 N1 C4 107.6(5) . . ?
C10 N1 C3 126.3(5) . . ?
C4 N1 C3 126.1(5) . . ?
C10 N2 C9 107.8(5) . . ?
C10 N2 C11 129.0(5) . . ?
C9 N2 C11 123.2(5) . . ?
C2 C1 H1A 109.5 . . ?
C2 C1 H1B 109.5 . . ?
H1A C1 H1B 109.5 . . ?
C2 C1 H1C 109.5 . . ?
H1A C1 H1C 109.5 . . ?
H1B C1 H1C 109.5 . . ?
C1 C2 C3 109.7(8) . . ?
C1 C2 H2A 109.7 . . ?
C3 C2 H2A 109.7 . . ?
C1 C2 H2B 109.7 . . ?
C3 C2 H2B 109.7 . . ?
H2A C2 H2B 108.2 . . ?
N1 C3 C2 111.4(6) . . ?
N1 C3 H3A 109.4 . . ?
C2 C3 H3A 109.4 . . ?
N1 C3 H3B 109.4 . . ?
C2 C3 H3B 109.4 . . ?
H3A C3 H3B 108.0 . . ?
C9 C4 C5 121.5(6) . . ?
C9 C4 N1 106.4(5) . . ?
C5 C4 N1 132.0(6) . . ?
C6 C5 C4 116.5(6) . . ?
C6 C5 H5 121.8 . . ?
C4 C5 H5 121.8 . . ?
C5 C6 C7 121.9(6) . . ?
C5 C6 H6 119.0 . . ?
C7 C6 H6 119.0 . . ?
C8 C7 C6 122.4(6) . . ?
C8 C7 H7 118.8 . . ?
C6 C7 H7 118.8 . . ?
C7 C8 C9 116.1(6) . . ?
C7 C8 H8 121.9 . . ?
C9 C8 H8 121.9 . . ?
C4 C9 N2 107.2(5) . . ?
C4 C9 C8 121.5(6) . . ?
N2 C9 C8 131.3(6) . . ?
N2 C10 N1 111.0(6) . . ?
N2 C10 H10 124.5 . . ?
N1 C10 H10 124.5 . . ?
N2 C11 C12 114.2(5) . . ?
N2 C11 H11A 108.7 . . ?
C12 C11 H11A 108.7 . . ?
N2 C11 H11B 108.7 . . ?
C12 C11 H11B 108.7 . . ?
H11A C11 H11B 107.6 . . ?
C15 C12 C13 121.3(6) . . ?
C15 C12 C11 118.2(7) . . ?
C13 C12 C11 120.3(7) . . ?
C12 C13 C15 120.0(6) . 2_676 ?
C12 C13 C14 121.0(7) . . ?
C15 C13 C14 119.0(7) 2_676 . ?
C13 C14 H14A 109.5 . . ?
C13 C14 H14B 109.5 . . ?
H14A C14 H14B 109.5 . . ?
C13 C14 H14C 109.5 . . ?
H14A C14 H14C 109.5 . . ?
H14B C14 H14C 109.5 . . ?
C12 C15 C13 118.8(6) . 2_676 ?
C12 C15 C16 121.6(7) . . ?
C13 C15 C16 119.6(7) 2_676 . ?
C15 C16 H16A 109.5 . . ?
C15 C16 H16B 109.5 . . ?
H16A C16 H16B 109.5 . . ?
C15 C16 H16C 109.5 . . ?
H16A C16 H16C 109.5 . . ?
H16B C16 H16C 109.5 . . ?
S1 C17 H17A 109.5 . . ?
S1 C17 H17B 109.5 . . ?
H17A C17 H17B 109.5 . . ?
S1 C17 H17C 109.5 . . ?
H17A C17 H17C 109.5 . . ?
H17B C17 H17C 109.5 . . ?
S1 C18 H18A 109.5 . . ?
S1 C18 H18B 109.5 . . ?
H18A C18 H18B 109.5 . . ?
S1 C18 H18C 109.5 . . ?
H18A C18 H18C 109.5 . . ?
H18B C18 H18C 109.5 . . ?

loop_
_geom_bond_atom_site_label_1
_geom_bond_atom_site_label_2
_geom_bond_distance
_geom_bond_site_symmetry_2
_geom_bond_publ_flag
Pd1 S1 2.2388(16) . ?
Pd1 Cl2 2.3275(17) . ?
Pd1 Cl1 2.3411(15) . ?
Pd1 Cl3 2.3477(15) . ?
S1 O1 1.443(6) . ?
S1 C17 1.761(9) . ?
S1 C18 1.766(9) . ?
N1 C10 1.332(8) . ?
N1 C4 1.395(8) . ?
N1 C3 1.468(8) . ?
N2 C10 1.324(8) . ?
N2 C9 1.387(8) . ?
N2 C11 1.481(8) . ?
C1 C2 1.511(12) . ?
C1 H1A 0.9600 . ?
C1 H1B 0.9600 . ?
C1 H1C 0.9600 . ?
C2 C3 1.557(11) . ?
C2 H2A 0.9700 . ?
C2 H2B 0.9700 . ?
C3 H3A 0.9700 . ?
C3 H3B 0.9700 . ?
C4 C9 1.385(9) . ?
C4 C5 1.393(9) . ?
C5 C6 1.370(10) . ?
C5 H5 0.9300 . ?
C6 C7 1.393(10) . ?
C6 H6 0.9300 . ?
C7 C8 1.360(9) . ?
C7 H7 0.9300 . ?
C8 C9 1.405(9) . ?
C8 H8 0.9300 . ?
C10 H10 0.9300 . ?
C11 C12 1.511(9) . ?
C11 H11A 0.9700 . ?
C11 H11B 0.9700 . ?
C12 C15 1.399(10) . ?
C12 C13 1.402(10) . ?
C13 C15 1.402(9) 2_676 ?
C13 C14 1.517(11) . ?
C14 H14A 0.9600 . ?
C14 H14B 0.9600 . ?
C14 H14C 0.9600 . ?
C15 C13 1.402(9) 2_676 ?
C15 C16 1.489(10) . ?
C16 H16A 0.9600 . ?
C16 H16B 0.9600 . ?
C16 H16C 0.9600 . ?
C17 H17A 0.9600 . ?
C17 H17B 0.9600 . ?
C17 H17C 0.9600 . ?
C18 H18A 0.9600 . ?
C18 H18B 0.9600 . ?
C18 H18C 0.9600 . ?

loop_
_geom_torsion_atom_site_label_1
_geom_torsion_atom_site_label_2
_geom_torsion_atom_site_label_3
_geom_torsion_atom_site_label_4
_geom_torsion
_geom_torsion_site_symmetry_1
_geom_torsion_site_symmetry_2
_geom_torsion_site_symmetry_3
_geom_torsion_site_symmetry_4
_geom_torsion_publ_flag
Cl2 Pd1 S1 O1 -86.5(4) . . . . ?
Cl1 Pd1 S1 O1 15.6(12) . . . . ?
Cl3 Pd1 S1 O1 90.7(4) . . . . ?
Cl2 Pd1 S1 C17 148.5(5) . . . . ?
Cl1 Pd1 S1 C17 -109.4(11) . . . . ?
Cl3 Pd1 S1 C17 -34.3(5) . . . . ?
Cl2 Pd1 S1 C18 37.8(6) . . . . ?
Cl1 Pd1 S1 C18 139.9(11) . . . . ?
Cl3 Pd1 S1 C18 -145.0(6) . . . . ?
C10 N1 C3 C2 100.2(8) . . . . ?
C4 N1 C3 C2 -80.1(9) . . . . ?
C1 C2 C3 N1 171.8(7) . . . . ?
C10 N1 C4 C9 0.7(7) . . . . ?
C3 N1 C4 C9 -179.1(6) . . . . ?
C10 N1 C4 C5 179.0(7) . . . . ?
C3 N1 C4 C5 -0.7(12) . . . . ?
C9 C4 C5 C6 0.5(10) . . . . ?
N1 C4 C5 C6 -177.6(7) . . . . ?
C4 C5 C6 C7 -0.4(11) . . . . ?
C5 C6 C7 C8 0.3(12) . . . . ?
C6 C7 C8 C9 -0.3(11) . . . . ?
C5 C4 C9 N2 -179.3(6) . . . . ?
N1 C4 C9 N2 -0.7(7) . . . . ?
C5 C4 C9 C8 -0.5(10) . . . . ?
N1 C4 C9 C8 178.1(6) . . . . ?
C10 N2 C9 C4 0.5(8) . . . . ?
C11 N2 C9 C4 -179.9(7) . . . . ?
C10 N2 C9 C8 -178.1(7) . . . . ?
C11 N2 C9 C8 1.4(12) . . . . ?
C7 C8 C9 C4 0.3(10) . . . . ?
C7 C8 C9 N2 178.8(7) . . . . ?
C9 N2 C10 N1 -0.1(8) . . . . ?
C11 N2 C10 N1 -179.6(7) . . . . ?
C4 N1 C10 N2 -0.4(8) . . . . ?
C3 N1 C10 N2 179.4(6) . . . . ?
C10 N2 C11 C12 -3.0(12) . . . . ?
C9 N2 C11 C12 177.6(6) . . . . ?
N2 C11 C12 C15 -83.5(9) . . . . ?
N2 C11 C12 C13 102.5(8) . . . . ?
C15 C12 C13 C15 -1.4(10) . . . 2_676 ?
C11 C12 C13 C15 172.3(6) . . . 2_676 ?
C15 C12 C13 C14 179.4(7) . . . . ?
C11 C12 C13 C14 -6.8(10) . . . . ?
C13 C12 C15 C13 1.4(10) . . . 2_676 ?
C11 C12 C15 C13 -172.5(6) . . . 2_676 ?
C13 C12 C15 C16 -178.4(7) . . . . ?
C11 C12 C15 C16 7.7(9) . . . . ?
